data_4512371
loop_
_publ_author_name
'Shi, Chao'
'Wei, Bin'
'Zhang, Wen'

_publ_section_title
;
 Toward Understanding the Origin of Structural Phase Transition in
 Guanidinium Pyridinium 1,5-Naphthalenedisulfonate
;
_journal_issue 12
_journal_name_full 'Crystal Growth &amp; Design'
_journal_page_first 6570
_journal_paper_doi 10.1021/cg5014895
_journal_volume 14
_journal_year 2014
_chemical_formula_moiety 'C10 H6 O6 S2, C3 H5 N2, C H6 N3, H2O'
_chemical_formula_sum 'C15 H21 N5 O7 S2'
_chemical_formula_weight 447.49
_chemical_name_systematic
; 
 ? 
;
_space_group_IT_number 62
_symmetry_cell_setting orthorhombic
_symmetry_space_group_name_Hall '-P 2ac 2n'
_symmetry_space_group_name_H-M 'P n m a'
_atom_sites_solution_hydrogens geom
_atom_sites_solution_primary direct
_atom_sites_solution_secondary difmap
_audit_creation_method SHELXL-97
_cell_angle_alpha 90.00
_cell_angle_beta 90.00
_cell_angle_gamma 90.00
_cell_formula_units_Z 4
_cell_length_a 19.191(4)
_cell_length_b 13.172(3)
_cell_length_c 7.9418(16)
_cell_measurement_reflns_used 2399
_cell_measurement_temperature 293(2)
_cell_measurement_theta_max 0.525
_cell_measurement_theta_min 0.520
_cell_volume 2007.6(7)
_computing_cell_refinement CrystalClear
_computing_data_collection 'CrystalClear (Rigaku, 2005)'
_computing_data_reduction CrystalClear
_computing_molecular_graphics SHELXTL
_computing_publication_material SHELXTL
_computing_structure_refinement SHELXTL
_computing_structure_solution 'SHELXTL (Sheldrick, 2008)'
_diffrn_ambient_temperature 293(2)
_diffrn_measured_fraction_theta_full 0.998
_diffrn_measured_fraction_theta_max 0.998
_diffrn_measurement_device_type 'Rigaku, SCXmini'
_diffrn_measurement_method '\w scans'
_diffrn_radiation_monochromator graphite
_diffrn_radiation_source 'fine-focus sealed tube'
_diffrn_radiation_type MoK\a
_diffrn_radiation_wavelength 0.71073
_diffrn_reflns_av_R_equivalents 0.0674
_diffrn_reflns_av_sigmaI/netI 0.0362
_diffrn_reflns_limit_h_max 24
_diffrn_reflns_limit_h_min -24
_diffrn_reflns_limit_k_max 17
_diffrn_reflns_limit_k_min -17
_diffrn_reflns_limit_l_max 10
_diffrn_reflns_limit_l_min -10
_diffrn_reflns_number 19495
_diffrn_reflns_theta_full 27.48
_diffrn_reflns_theta_max 27.48
_diffrn_reflns_theta_min 3.09
_diffrn_standards_decay_% 0
_diffrn_standards_interval_count 150
_diffrn_standards_interval_time 9
_exptl_absorpt_coefficient_mu 0.314
_exptl_absorpt_correction_T_max 0.525
_exptl_absorpt_correction_T_min 0.520
_exptl_absorpt_correction_type multi-scan
_exptl_absorpt_process_details 'CrystalClear (Rigaku, 2005)'
_exptl_crystal_colour Colorless
_exptl_crystal_density_diffrn 1.481
_exptl_crystal_density_method 'not measured'
_exptl_crystal_description block
_exptl_crystal_F_000 928
_exptl_crystal_size_max 0.20
_exptl_crystal_size_mid 0.20
_exptl_crystal_size_min 0.20
_refine_diff_density_max 0.338
_refine_diff_density_min -0.752
_refine_diff_density_rms 0.152
_refine_ls_extinction_method none
_refine_ls_goodness_of_fit_ref 1.140
_refine_ls_hydrogen_treatment mixed
_refine_ls_matrix_type full
_refine_ls_number_parameters 149
_refine_ls_number_reflns 2399
_refine_ls_number_restraints 0
_refine_ls_restrained_S_all 1.140
_refine_ls_R_factor_all 0.0861
_refine_ls_R_factor_gt 0.0641
_refine_ls_shift/su_max 0.000
_refine_ls_shift/su_mean 0.000
_refine_ls_structure_factor_coef Fsqd
_refine_ls_weighting_details 'calc w=1/[\s^2^(Fo^2^)+(0.0697P)^2^+1.0572P] where P=(Fo^2^+2Fc^2^)/3'
_refine_ls_weighting_scheme calc
_refine_ls_wR_factor_gt 0.1445
_refine_ls_wR_factor_ref 0.1550
_reflns_number_gt 1796
_reflns_number_total 2399
_reflns_threshold_expression >2sigma(I)
_cod_data_source_file cg5014895_si_002.cif
_cod_data_source_block 10MIM
_cod_depositor_comments 'Adding full bibliography for 4512336--4512373.cif.'
_cod_database_code 4512371

loop_
_symmetry_equiv_pos_as_xyz
'x, y, z'
'-x+1/2, -y, z+1/2'
'-x, y+1/2, -z'
'x+1/2, -y+1/2, -z+1/2'
'-x, -y, -z'
'x-1/2, y, -z-1/2'
'x, -y-1/2, z'
'-x-1/2, y-1/2, z-1/2'

loop_
_atom_site_label
_atom_site_type_symbol
_atom_site_fract_x
_atom_site_fract_y
_atom_site_fract_z
_atom_site_U_iso_or_equiv
_atom_site_adp_type
_atom_site_occupancy
_atom_site_symmetry_multiplicity
_atom_site_calc_flag
_atom_site_refinement_flags
O4 O 0.7200(2) 0.2500 0.1940(7) 0.0801(13) Uani 1 2 d S
S1 S 0.35085(4) 0.03228(5) 0.26515(9) 0.0380(2) Uani 1 1 d .
O2 O 0.36039(11) -0.05793(17) 0.1638(3) 0.0525(6) Uani 1 1 d .
O3 O 0.28064(10) 0.04141(17) 0.3296(3) 0.0538(6) Uani 1 1 d .
C4 C 0.40619(13) 0.01916(19) 0.4441(3) 0.0326(6) Uani 1 1 d .
O1 O 0.37379(10) 0.12350(15) 0.1787(3) 0.0520(6) Uani 1 1 d .
C3 C 0.47935(13) 0.00455(19) 0.4253(3) 0.0298(6) Uani 1 1 d .
C2 C 0.51276(15) -0.0015(2) 0.2669(3) 0.0375(6) Uani 1 1 d .
H2B H 0.4853 0.0037 0.1663 0.045 Uiso 1 1 d R
C5 C 0.37618(15) 0.0232(2) 0.6000(4) 0.0447(7) Uani 1 1 d .
H5A H 0.3268 0.0332 0.6100 0.054 Uiso 1 1 d R
C1 C 0.58290(17) -0.0142(3) 0.2544(4) 0.0481(8) Uani 1 1 d .
H1B H 0.6045 -0.0166 0.1455 0.058 Uiso 1 1 d R
C6 C 0.25590(19) 0.2500 0.8413(5) 0.0333(8) Uani 1 2 d S
N1 N 0.21181(19) 0.2500 0.7131(5) 0.0502(9) Uani 1 2 d S
H1C H 0.1968 0.1908 0.6696 0.060 Uiso 0.50 1 d PR
N2 N 0.27765(13) 0.16350(18) 0.9053(3) 0.0476(7) Uani 1 1 d .
H2C H 0.2626 0.1045 0.8612 0.057 Uiso 1 1 d R
H2D H 0.3077 0.1632 0.9923 0.057 Uiso 1 1 d R
N3 N 0.48053(19) 0.2500 0.3258(5) 0.0521(10) Uani 1 2 d S
H3B H 0.4361 0.2500 0.2896 0.062 Uiso 1 2 d SR
N4 N 0.5909(2) 0.2500 0.3284(8) 0.0719(14) Uani 1 2 d S
H4A H 0.6356 0.2500 0.2944 0.086 Uiso 1 2 d SR
C8 C 0.5005(3) 0.2500 0.4922(7) 0.0612(13) Uani 1 2 d S
H8A H 0.4700 0.2500 0.5879 0.073 Uiso 1 2 d SR
C10 C 0.5350(2) 0.2500 0.2255(7) 0.0568(13) Uani 1 2 d S
C9 C 0.5689(3) 0.2500 0.4918(9) 0.0765(18) Uani 1 2 d S
H9A H 0.5982 0.2500 0.5898 0.092 Uiso 1 2 d SR
C7 C 0.5359(3) 0.2500 0.0394(9) 0.0835(18) Uani 1 2 d S
H7A H 0.4887 0.2500 -0.0009 0.125 Uiso 1 2 d SR
H7B H 0.5595 0.3095 -0.0009 0.125 Uiso 0.50 1 d PR
H4 H 0.741(3) 0.205(4) 0.179(8) 0.15(3) Uiso 1 1 d .

loop_
_atom_site_aniso_label
_atom_site_aniso_U_11
_atom_site_aniso_U_22
_atom_site_aniso_U_33
_atom_site_aniso_U_23
_atom_site_aniso_U_13
_atom_site_aniso_U_12
O4 0.054(3) 0.088(4) 0.098(3) 0.000 -0.003(2) 0.000
S1 0.0381(4) 0.0376(4) 0.0385(4) 0.0112(3) -0.0116(3) -0.0031(3)
O2 0.0645(15) 0.0493(13) 0.0436(12) -0.0020(10) -0.0076(10) -0.0111(10)
O3 0.0352(12) 0.0623(14) 0.0638(14) 0.0098(11) -0.0098(10) 0.0024(9)
C4 0.0343(14) 0.0303(14) 0.0331(13) 0.0062(11) -0.0028(10) 0.0062(10)
O1 0.0516(13) 0.0461(13) 0.0584(13) 0.0265(10) -0.0258(10) -0.0134(9)
C3 0.0358(14) 0.0275(13) 0.0261(12) 0.0047(10) -0.0028(10) 0.0071(10)
C2 0.0430(16) 0.0446(15) 0.0248(13) 0.0047(11) -0.0024(10) 0.0088(12)
C5 0.0376(15) 0.0561(19) 0.0406(15) 0.0069(14) 0.0036(12) 0.0106(13)
C1 0.0481(17) 0.065(2) 0.0312(15) 0.0039(14) 0.0080(12) 0.0137(15)
C6 0.0295(19) 0.044(2) 0.0269(19) 0.000 -0.0027(14) 0.000
N1 0.053(2) 0.053(2) 0.044(2) 0.000 -0.0222(17) 0.000
N2 0.0549(16) 0.0386(14) 0.0493(15) -0.0029(11) -0.0213(12) 0.0091(12)
N3 0.035(2) 0.048(2) 0.073(3) 0.000 -0.0162(18) 0.000
N4 0.031(2) 0.052(3) 0.133(5) 0.000 -0.016(2) 0.000
C8 0.061(3) 0.054(3) 0.069(3) 0.000 -0.018(3) 0.000
C10 0.043(3) 0.033(2) 0.094(4) 0.000 -0.009(3) 0.000
C9 0.070(4) 0.057(3) 0.103(5) 0.000 -0.044(4) 0.000
C7 0.076(4) 0.086(5) 0.088(5) 0.000 0.010(3) 0.000

loop_
_atom_type_symbol
_atom_type_description
_atom_type_scat_dispersion_real
_atom_type_scat_dispersion_imag
_atom_type_scat_source
C C 0.0033 0.0016 'International Tables Vol C Tables 4.2.6.8 and 6.1.1.4'
H H 0.0000 0.0000 'International Tables Vol C Tables 4.2.6.8 and 6.1.1.4'
N N 0.0061 0.0033 'International Tables Vol C Tables 4.2.6.8 and 6.1.1.4'
O O 0.0106 0.0060 'International Tables Vol C Tables 4.2.6.8 and 6.1.1.4'
S S 0.1246 0.1234 'International Tables Vol C Tables 4.2.6.8 and 6.1.1.4'

loop_
_geom_angle_atom_site_label_1
_geom_angle_atom_site_label_2
_geom_angle_atom_site_label_3
_geom_angle
_geom_angle_site_symmetry_1
_geom_angle_site_symmetry_3
O3 S1 O2 112.53(13) . .
O3 S1 O1 112.39(13) . .
O2 S1 O1 112.21(14) . .
O3 S1 C4 106.31(13) . .
O2 S1 C4 106.78(12) . .
O1 S1 C4 106.05(12) . .
C5 C4 C3 121.0(2) . .
C5 C4 S1 117.9(2) . .
C3 C4 S1 121.10(19) . .
C2 C3 C4 123.2(2) . .
C2 C3 C3 118.8(3) . 5_656
C4 C3 C3 118.0(3) . 5_656
C1 C2 C3 121.4(2) . .
C1 C2 H2B 119.5 . .
C3 C2 H2B 119.2 . .
C4 C5 C1 120.5(3) . 5_656
C4 C5 H5A 119.7 . .
C1 C5 H5A 119.8 5_656 .
C2 C1 C5 120.3(3) . 5_656
C2 C1 H1B 119.8 . .
C5 C1 H1B 119.9 5_656 .
N2 C6 N2 120.0(3) 7_565 .
N2 C6 N1 119.98(17) 7_565 .
N2 C6 N1 119.98(17) . .
C6 N1 H1C 120.0 . .
C6 N2 H2C 119.7 . .
C6 N2 H2D 120.3 . .
H2C N2 H2D 120.0 . .
C10 N3 C8 111.1(4) . .
C10 N3 H3B 124.1 . .
C8 N3 H3B 124.8 . .
C10 N4 C9 109.3(5) . .
C10 N4 H4A 125.2 . .
C9 N4 H4A 125.4 . .
C9 C8 N3 106.0(6) . .
C9 C8 H8A 127.7 . .
N3 C8 H8A 126.2 . .
N3 C10 N4 105.4(5) . .
N3 C10 C7 127.9(5) . .
N4 C10 C7 126.7(5) . .
C8 C9 N4 108.1(5) . .
C8 C9 H9A 125.6 . .
N4 C9 H9A 126.2 . .
C10 C7 H7A 108.8 . .
C10 C7 H7B 109.8 . .
H7A C7 H7B 109.5 . .

loop_
_geom_bond_atom_site_label_1
_geom_bond_atom_site_label_2
_geom_bond_distance
_geom_bond_site_symmetry_2
O4 H4 0.72(6) .
S1 O3 1.446(2) .
S1 O2 1.447(2) .
S1 O1 1.4521(19) .
S1 C4 1.783(3) .
C4 C5 1.367(4) .
C4 C3 1.425(4) .
C3 C2 1.414(4) .
C3 C3 1.432(5) 5_656
C2 C1 1.360(4) .
C2 H2B 0.9600 .
C5 C1 1.402(4) 5_656
C5 H5A 0.9598 .
C1 C5 1.402(4) 5_656
C1 H1B 0.9600 .
C6 N2 1.315(3) 7_565
C6 N2 1.315(3) .
C6 N1 1.324(5) .
N1 H1C 0.9000 .
N2 H2C 0.9001 .
N2 H2D 0.9000 .
N3 C10 1.315(6) .
N3 C8 1.376(7) .
N3 H3B 0.9001 .
N4 C10 1.348(7) .
N4 C9 1.364(8) .
N4 H4A 0.9000 .
C8 C9 1.314(7) .
C8 H8A 0.9600 .
C10 C7 1.478(8) .
C9 H9A 0.9601 .
C7 H7A 0.9600 .
C7 H7B 0.9601 .

loop_
_geom_hbond_atom_site_label_D
_geom_hbond_atom_site_label_H
_geom_hbond_atom_site_label_A
_geom_hbond_distance_DH
_geom_hbond_distance_HA
_geom_hbond_distance_DA
_geom_hbond_angle_DHA
_geom_hbond_site_symmetry_A
N1 H1C O2 0.90 2.07 2.911(3) 155.8 2
N2 H2C O3 0.90 2.11 2.983(3) 163.7 2
N2 H2D O1 0.90 2.02 2.898(3) 165.3 1_556
N3 H3B O1 0.90 2.23 2.887(4) 129.3 .
N3 H3B O1 0.90 2.23 2.887(4) 129.3 7_565
N4 H4A O4 0.90 1.80 2.698(7) 171.2 .
O4 H4 O3 0.72(6) 2.29(6) 2.990(3) 164(7) 6_656
